data_7053295
loop_
_publ_author_name
'Day, Jonathan'
'Marriott, Katie E. R.'
'Kilner, Colin A.'
'Halcrow, Malcolm A.'

_publ_section_title
;
 The effect of different ligand substituents on the chemistry of a
 zinc--pyrazole anion host
;
_journal_issue 1
_journal_name_full 'New Journal of Chemistry'
_journal_page_first 52
_journal_paper_doi 10.1039/b9nj00412b
_journal_volume 34
_journal_year 2010
_chemical_formula_moiety 'C14 H12 Cl2 N4 S2 Zn'
_chemical_formula_sum 'C14 H12 Cl2 N4 S2 Zn'
_chemical_formula_weight 436.67
_chemical_name_systematic
;
Dichloro-bis-(5-{2-thienyl}pyrazole)zinc
;
_space_group_IT_number 14
_symmetry_cell_setting monoclinic
_symmetry_space_group_name_Hall '-P 2ybc'
_symmetry_space_group_name_H-M 'P 1 21/c 1'
_atom_sites_solution_hydrogens geom
_atom_sites_solution_primary direct
_atom_sites_solution_secondary difmap
_audit_creation_method SHELXL-97
_cell_angle_alpha 90.00
_cell_angle_beta 113.506(5)
_cell_angle_gamma 90.00
_cell_formula_units_Z 8
_cell_length_a 13.0349(13)
_cell_length_b 20.252(2)
_cell_length_c 14.7727(17)
_cell_measurement_reflns_used 31466
_cell_measurement_temperature 150(2)
_cell_measurement_theta_max 27.93
_cell_measurement_theta_min 1.81
_cell_volume 3576.1(7)
_computing_cell_refinement 'APEX 2 software, Bruker Nonius 2004'
_computing_data_collection 'APEX 2 software, Bruker Nonius 2004'
_computing_data_reduction 'SAINT, Bruker Nonius 2004'
_computing_molecular_graphics 'XSEED (Barbour, 2003)'
_computing_publication_material 'local program'
_computing_structure_refinement 'SHELXL-97 (Sheldrick, 1997)'
_computing_structure_solution 'SHELXS-97 (Sheldrick, 1990)'
_diffrn_ambient_temperature 150(2)
_diffrn_detector_area_resol_mean '120 microns'
_diffrn_measured_fraction_theta_full 0.958
_diffrn_measured_fraction_theta_max 0.958
_diffrn_measurement_device_type 'Bruker X8 Apex diffractometer'
_diffrn_measurement_method 'Rotation images'
_diffrn_radiation_monochromator graphite
_diffrn_radiation_source 'rotating anode'
_diffrn_radiation_type MoK\a
_diffrn_radiation_wavelength 0.71073
_diffrn_reflns_av_R_equivalents 0.0649
_diffrn_reflns_av_sigmaI/netI 0.0746
_diffrn_reflns_limit_h_max 16
_diffrn_reflns_limit_h_min -14
_diffrn_reflns_limit_k_max 26
_diffrn_reflns_limit_k_min -26
_diffrn_reflns_limit_l_max 19
_diffrn_reflns_limit_l_min -19
_diffrn_reflns_number 31466
_diffrn_reflns_theta_full 27.93
_diffrn_reflns_theta_max 27.93
_diffrn_reflns_theta_min 1.81
_exptl_absorpt_coefficient_mu 1.908
_exptl_absorpt_correction_T_max 0.904
_exptl_absorpt_correction_T_min 0.779
_exptl_absorpt_correction_type multi-scan
_exptl_absorpt_process_details
;
Sheldrick, G. M. (2002). SADABS v. 2.03. University of
G/ottingen, Germany.
;
_exptl_crystal_colour Colourless
_exptl_crystal_density_diffrn 1.622
_exptl_crystal_density_method 'not measured'
_exptl_crystal_description 'Rectangular prism'
_exptl_crystal_F_000 1760
_exptl_crystal_size_max 0.46
_exptl_crystal_size_mid 0.22
_exptl_crystal_size_min 0.22
_refine_diff_density_max 0.866
_refine_diff_density_min -0.849
_refine_diff_density_rms 0.108
_refine_ls_extinction_method none
_refine_ls_goodness_of_fit_ref 1.019
_refine_ls_hydrogen_treatment constr
_refine_ls_matrix_type full
_refine_ls_number_parameters 448
_refine_ls_number_reflns 8216
_refine_ls_number_restraints 20
_refine_ls_restrained_S_all 1.023
_refine_ls_R_factor_all 0.1094
_refine_ls_R_factor_gt 0.0435
_refine_ls_shift/su_max 0.001
_refine_ls_shift/su_mean 0.000
_refine_ls_structure_factor_coef Fsqd
_refine_ls_weighting_details 'calc w=1/[\s^2^(Fo^2^)+(0.0409P)^2^+3.5482P] where P=(Fo^2^+2Fc^2^)/3'
_refine_ls_weighting_scheme calc
_refine_ls_wR_factor_gt 0.0883
_refine_ls_wR_factor_ref 0.1164
_reflns_number_gt 4725
_reflns_number_total 8216
_reflns_threshold_expression >2sigma(I)
_cod_data_source_file b9nj00412b.txt
_cod_data_source_block km07
_cod_depositor_comments
;
The following automatic conversions were performed:

'_symmetry_cell_setting' value 'Monoclinic' changed to 'monoclinic'
according to /home/saulius/struct/CIF-dictionaries/cif_core.dic
dictionary named 'cif_core.dic' version 2.4.2 from 2011-04-26.

Automatic conversion script
Id: cif_fix_values 1891 2012-01-12 08:04:46Z andrius 
;
_cod_original_sg_symbol_H-M 'P 21/c'
_cod_database_code 7053295

loop_
_symmetry_equiv_pos_as_xyz
'x, y, z'
'-x, y+1/2, -z+1/2'
'-x, -y, -z'
'x, -y-1/2, z-1/2'

loop_
_atom_site_label
_atom_site_type_symbol
_atom_site_fract_x
_atom_site_fract_y
_atom_site_fract_z
_atom_site_U_iso_or_equiv
_atom_site_adp_type
_atom_site_occupancy
_atom_site_symmetry_multiplicity
_atom_site_calc_flag
_atom_site_refinement_flags
_atom_site_disorder_assembly
_atom_site_disorder_group
Zn1A Zn 0.43901(4) 0.71307(2) 0.87334(4) 0.02606(13) Uani 1 1 d . . .
Cl2A Cl 0.33299(8) 0.70884(5) 0.70214(7) 0.0276(2) Uani 1 1 d . . .
Cl3A Cl 0.58263(9) 0.78344(5) 0.92866(9) 0.0384(3) Uani 1 1 d . . .
N4A N 0.3205(3) 0.74746(16) 0.9179(3) 0.0276(8) Uani 1 1 d . . .
N5A N 0.2189(3) 0.71829(15) 0.8995(2) 0.0279(8) Uani 1 1 d . . .
H5A H 0.2050 0.6760 0.8870 0.033 Uiso 1 1 calc R . .
C6A C 0.1422(4) 0.7631(2) 0.9030(3) 0.0271(9) Uani 1 1 d . A .
C7A C 0.1965(4) 0.8238(2) 0.9247(3) 0.0376(11) Uani 1 1 d . . .
H7A H 0.1659 0.8650 0.9324 0.045 Uiso 1 1 calc R . .
C8A C 0.3057(4) 0.8118(2) 0.9329(3) 0.0355(11) Uani 1 1 d . . .
H8A H 0.3620 0.8446 0.9472 0.043 Uiso 1 1 calc R . .
C9A C 0.0278(4) 0.7437(2) 0.8844(3) 0.0306(10) Uani 1 1 d D . .
S10A S -0.0798(3) 0.79944(13) 0.8616(2) 0.0391(7) Uani 0.73 1 d PD A 1
C11A C -0.1774(5) 0.7376(4) 0.8478(5) 0.0353(16) Uani 0.73 1 d PD A 1
H11A H -0.2539 0.7459 0.8340 0.042 Uiso 0.73 1 calc PR A 1
C12A C -0.1322(6) 0.6755(4) 0.8590(6) 0.0366(18) Uani 0.73 1 d PD A 1
H12A H -0.1728 0.6355 0.8519 0.044 Uiso 0.73 1 calc PR A 1
C13A C -0.0109(12) 0.6800(7) 0.8836(12) 0.055(4) Uani 0.73 1 d PD A 1
H13A H 0.0365 0.6423 0.8977 0.066 Uiso 0.73 1 calc PR A 1
S10C S -0.0260(11) 0.6701(5) 0.8685(9) 0.043(2) Uiso 0.27 1 d PD A 2
C11C C -0.1542(19) 0.6986(11) 0.854(2) 0.044(8) Uiso 0.27 1 d PD A 2
H11C H -0.2174 0.6718 0.8448 0.053 Uiso 0.27 1 calc PR A 2
C12C C -0.152(2) 0.7675(11) 0.8573(16) 0.045(6) Uiso 0.27 1 d PD A 2
H12C H -0.2155 0.7942 0.8493 0.054 Uiso 0.27 1 calc PR A 2
C13C C -0.054(2) 0.7904(15) 0.873(3) 0.040(10) Uiso 0.27 1 d PD A 2
H13C H -0.0386 0.8365 0.8764 0.048 Uiso 0.27 1 calc PR A 2
N14A N 0.5083(3) 0.62116(15) 0.8991(2) 0.0263(8) Uani 1 1 d . . .
N15A N 0.4556(3) 0.56137(15) 0.8816(2) 0.0252(8) Uani 1 1 d . . .
H15A H 0.3837 0.5561 0.8666 0.030 Uiso 1 1 calc R . .
C16A C 0.5280(3) 0.51059(19) 0.8902(3) 0.0252(9) Uani 1 1 d . . .
C17A C 0.6325(4) 0.5391(2) 0.9149(3) 0.0314(10) Uani 1 1 d . . .
H17A H 0.7008 0.5169 0.9267 0.038 Uiso 1 1 calc R . .
C18A C 0.6165(3) 0.6075(2) 0.9191(3) 0.0292(10) Uani 1 1 d . . .
H18A H 0.6740 0.6397 0.9340 0.035 Uiso 1 1 calc R . .
C19A C 0.4883(4) 0.44147(19) 0.8740(3) 0.0257(9) Uani 1 1 d . . .
S20A S 0.57921(10) 0.37817(5) 0.87497(10) 0.0409(3) Uani 1 1 d . . .
C21A C 0.4756(4) 0.3198(2) 0.8538(3) 0.0382(12) Uani 1 1 d . . .
H21A H 0.4862 0.2737 0.8484 0.046 Uiso 1 1 calc R . .
C22A C 0.3774(4) 0.3473(2) 0.8456(3) 0.0337(11) Uani 1 1 d . . .
H22A H 0.3113 0.3226 0.8334 0.040 Uiso 1 1 calc R . .
C23A C 0.3836(4) 0.4173(2) 0.8573(3) 0.0296(10) Uani 1 1 d . . .
H23A H 0.3224 0.4442 0.8539 0.036 Uiso 1 1 calc R . .
Zn1B Zn 0.09217(4) 0.55583(2) 0.67832(4) 0.02847(14) Uani 1 1 d . . .
Cl2B Cl 0.19554(8) 0.56308(5) 0.84940(7) 0.0276(2) Uani 1 1 d . . .
Cl3B Cl -0.04365(9) 0.48052(5) 0.63328(9) 0.0395(3) Uani 1 1 d . . .
N4B N 0.2088(3) 0.52445(16) 0.6301(2) 0.0284(8) Uani 1 1 d . . .
N5B N 0.3081(3) 0.55366(16) 0.6419(2) 0.0274(8) Uani 1 1 d . . .
H5B H 0.3244 0.5952 0.6588 0.033 Uiso 1 1 calc R . .
C6B C 0.3788(4) 0.5106(2) 0.6243(3) 0.0282(10) Uani 1 1 d . B .
C7B C 0.3220(4) 0.4504(2) 0.5998(3) 0.0372(11) Uani 1 1 d . . .
H7B H 0.3483 0.4102 0.5835 0.045 Uiso 1 1 calc R . .
C8B C 0.2183(4) 0.4616(2) 0.6045(3) 0.0351(11) Uani 1 1 d . . .
H8B H 0.1617 0.4291 0.5912 0.042 Uiso 1 1 calc R . .
C9B C 0.4903(4) 0.5304(2) 0.6342(3) 0.0344(11) Uani 1 1 d D . .
S10B S 0.5925(2) 0.47405(9) 0.64351(17) 0.0419(5) Uani 0.80 1 d PD B 1
C11B C 0.6897(5) 0.5341(4) 0.6529(5) 0.0436(16) Uani 0.80 1 d PD B 1
H11B H 0.7638 0.5249 0.6594 0.052 Uiso 0.80 1 calc PR B 1
C12B C 0.6480(5) 0.5967(3) 0.6498(5) 0.0364(15) Uani 0.80 1 d PD B 1
H12B H 0.6889 0.6361 0.6532 0.044 Uiso 0.80 1 calc PR B 1
C13B C 0.5283(9) 0.5944(6) 0.6402(10) 0.042(3) Uani 0.80 1 d PD B 1
H13B H 0.4847 0.6323 0.6385 0.050 Uiso 0.80 1 calc PR B 1
S10D S 0.5479(14) 0.6013(7) 0.6433(13) 0.047(4) Uiso 0.20 1 d PD B 2
C11D C 0.669(2) 0.5658(15) 0.652(3) 0.046(11) Uiso 0.20 1 d PD B 2
H11D H 0.7335 0.5908 0.6596 0.055 Uiso 0.20 1 calc PR B 2
C12D C 0.666(3) 0.4976(15) 0.646(2) 0.050(8) Uiso 0.20 1 d PD B 2
H12D H 0.7261 0.4694 0.6506 0.060 Uiso 0.20 1 calc PR B 2
C13D C 0.553(4) 0.4774(19) 0.630(4) 0.08(2) Uiso 0.20 1 d PD B 2
H13D H 0.5265 0.4332 0.6186 0.095 Uiso 0.20 1 calc PR B 2
N14B N 0.0178(3) 0.64503(16) 0.6370(2) 0.0278(8) Uani 1 1 d . . .
N15B N 0.0662(3) 0.70667(15) 0.6470(2) 0.0276(8) Uani 1 1 d . . .
H15B H 0.1383 0.7134 0.6647 0.033 Uiso 1 1 calc R . .
C16B C -0.0120(3) 0.7562(2) 0.6259(3) 0.0257(9) Uani 1 1 d . . .
C17B C -0.1153(4) 0.7251(2) 0.6006(3) 0.0313(10) Uani 1 1 d . . .
H17B H -0.1861 0.7459 0.5819 0.038 Uiso 1 1 calc R . .
C18B C -0.0934(4) 0.6568(2) 0.6082(3) 0.0324(10) Uani 1 1 d . . .
H18B H -0.1488 0.6235 0.5951 0.039 Uiso 1 1 calc R . .
C19B C 0.0198(3) 0.82593(19) 0.6282(3) 0.0251(9) Uani 1 1 d . . .
S20B S -0.07993(10) 0.88730(6) 0.60967(10) 0.0421(3) Uani 1 1 d . . .
C21B C 0.0144(4) 0.9483(2) 0.6158(4) 0.0432(12) Uani 1 1 d . . .
H21B H -0.0036 0.9939 0.6077 0.052 Uiso 1 1 calc R . .
C22B C 0.1181(4) 0.9236(2) 0.6336(4) 0.0440(13) Uani 1 1 d . . .
H22B H 0.1809 0.9502 0.6410 0.053 Uiso 1 1 calc R . .
C23B C 0.1215(4) 0.8529(2) 0.6400(3) 0.0365(11) Uani 1 1 d . . .
H23B H 0.1866 0.8275 0.6511 0.044 Uiso 1 1 calc R . .

loop_
_atom_site_aniso_label
_atom_site_aniso_U_11
_atom_site_aniso_U_22
_atom_site_aniso_U_33
_atom_site_aniso_U_23
_atom_site_aniso_U_13
_atom_site_aniso_U_12
Zn1A 0.0200(3) 0.0166(2) 0.0408(3) 0.0007(2) 0.0112(2) -0.00029(19)
Cl2A 0.0215(5) 0.0221(5) 0.0369(6) -0.0006(4) 0.0093(4) 0.0003(4)
Cl3A 0.0265(6) 0.0264(6) 0.0575(8) -0.0005(5) 0.0116(5) -0.0088(5)
N4A 0.0196(19) 0.0215(18) 0.043(2) 0.0018(15) 0.0141(17) -0.0013(14)
N5A 0.026(2) 0.0149(16) 0.041(2) -0.0008(15) 0.0123(17) 0.0005(14)
C6A 0.027(2) 0.030(2) 0.027(2) 0.0025(18) 0.0135(19) 0.0061(19)
C7A 0.041(3) 0.022(2) 0.050(3) -0.001(2) 0.018(2) 0.007(2)
C8A 0.037(3) 0.020(2) 0.047(3) -0.0005(19) 0.014(2) -0.001(2)
C9A 0.026(3) 0.035(3) 0.031(2) 0.0001(19) 0.012(2) 0.008(2)
S10A 0.0330(14) 0.0328(12) 0.0581(15) 0.0074(9) 0.0250(12) 0.0153(11)
C11A 0.022(4) 0.039(5) 0.051(4) 0.006(4) 0.021(3) -0.003(4)
C12A 0.025(4) 0.047(5) 0.038(4) -0.001(4) 0.013(3) 0.003(4)
C13A 0.019(6) 0.079(9) 0.059(8) -0.012(6) 0.008(5) -0.004(5)
N14A 0.0243(19) 0.0187(17) 0.035(2) 0.0020(14) 0.0115(16) -0.0017(14)
N15A 0.0197(18) 0.0188(17) 0.035(2) 0.0032(15) 0.0086(15) -0.0007(14)
C16A 0.024(2) 0.024(2) 0.029(2) 0.0041(17) 0.0113(18) 0.0069(17)
C17A 0.023(2) 0.030(2) 0.042(3) 0.0015(19) 0.014(2) 0.0081(18)
C18A 0.019(2) 0.030(2) 0.043(3) 0.0020(19) 0.017(2) -0.0012(18)
C19A 0.029(2) 0.022(2) 0.027(2) 0.0006(17) 0.0122(19) 0.0049(18)
S20A 0.0392(7) 0.0237(6) 0.0656(9) 0.0000(5) 0.0270(6) 0.0082(5)
C21A 0.051(3) 0.021(2) 0.046(3) -0.004(2) 0.023(2) 0.000(2)
C22A 0.033(3) 0.028(2) 0.041(3) -0.005(2) 0.017(2) -0.005(2)
C23A 0.024(2) 0.024(2) 0.040(3) -0.0021(18) 0.012(2) 0.0045(18)
Zn1B 0.0215(3) 0.0197(2) 0.0435(3) 0.0005(2) 0.0123(2) -0.0012(2)
Cl2B 0.0213(5) 0.0211(5) 0.0399(6) -0.0010(4) 0.0117(5) 0.0004(4)
Cl3B 0.0293(6) 0.0299(6) 0.0548(7) -0.0007(5) 0.0123(5) -0.0095(5)
N4B 0.027(2) 0.0202(18) 0.037(2) -0.0022(15) 0.0106(17) -0.0022(15)
N5B 0.024(2) 0.0188(17) 0.041(2) -0.0040(15) 0.0146(16) -0.0019(15)
C6B 0.028(3) 0.028(2) 0.030(2) 0.0010(18) 0.0139(19) 0.0094(19)
C7B 0.046(3) 0.024(2) 0.044(3) -0.003(2) 0.019(2) 0.006(2)
C8B 0.045(3) 0.020(2) 0.041(3) -0.0037(19) 0.018(2) -0.005(2)
C9B 0.029(3) 0.043(3) 0.034(3) 0.002(2) 0.015(2) 0.011(2)
S10B 0.0392(13) 0.0360(10) 0.0572(12) 0.0041(7) 0.0263(10) 0.0133(9)
C11B 0.037(4) 0.041(5) 0.060(5) 0.010(4) 0.026(3) 0.006(4)
C12B 0.022(4) 0.042(4) 0.046(4) 0.000(3) 0.014(3) -0.002(3)
C13B 0.013(5) 0.055(6) 0.063(6) 0.001(4) 0.021(4) -0.011(3)
N14B 0.0195(19) 0.0234(18) 0.037(2) 0.0035(15) 0.0081(16) -0.0009(15)
N15B 0.0154(18) 0.0234(18) 0.041(2) 0.0040(15) 0.0084(16) -0.0007(14)
C16B 0.023(2) 0.027(2) 0.026(2) 0.0029(17) 0.0098(18) 0.0040(18)
C17B 0.021(2) 0.035(3) 0.039(3) -0.0009(19) 0.013(2) 0.0015(19)
C18B 0.020(2) 0.034(3) 0.044(3) 0.000(2) 0.013(2) -0.0009(19)
C19B 0.025(2) 0.021(2) 0.030(2) 0.0015(17) 0.0121(19) 0.0044(17)
S20B 0.0360(7) 0.0282(6) 0.0626(8) -0.0008(6) 0.0201(6) 0.0067(5)
C21B 0.050(3) 0.023(2) 0.061(3) 0.001(2) 0.028(3) -0.001(2)
C22B 0.041(3) 0.031(3) 0.064(3) -0.001(2) 0.026(3) -0.010(2)
C23B 0.032(3) 0.028(2) 0.055(3) 0.005(2) 0.022(2) 0.003(2)

loop_
_atom_type_symbol
_atom_type_description
_atom_type_scat_dispersion_real
_atom_type_scat_dispersion_imag
_atom_type_scat_source
C C 0.0033 0.0016 'International Tables Vol C Tables 4.2.6.8 and 6.1.1.4'
H H 0.0000 0.0000 'International Tables Vol C Tables 4.2.6.8 and 6.1.1.4'
N N 0.0061 0.0033 'International Tables Vol C Tables 4.2.6.8 and 6.1.1.4'
Cl Cl 0.1484 0.1585 'International Tables Vol C Tables 4.2.6.8 and 6.1.1.4'
Zn Zn 0.2839 1.4301 'International Tables Vol C Tables 4.2.6.8 and 6.1.1.4'
S S 0.1246 0.1234 'International Tables Vol C Tables 4.2.6.8 and 6.1.1.4'

loop_
_geom_angle_atom_site_label_1
_geom_angle_atom_site_label_2
_geom_angle_atom_site_label_3
_geom_angle
N4A Zn1A N14A 126.25(13)
N4A Zn1A Cl3A 107.33(10)
N14A Zn1A Cl3A 105.68(10)
N4A Zn1A Cl2A 99.49(10)
N14A Zn1A Cl2A 101.19(10)
Cl3A Zn1A Cl2A 117.68(4)
C8A N4A N5A 104.9(3)
C8A N4A Zn1A 124.2(3)
N5A N4A Zn1A 125.9(3)
C6A N5A N4A 111.7(3)
N5A C6A C7A 106.4(4)
N5A C6A C9A 121.6(4)
C7A C6A C9A 132.0(4)
C6A C7A C8A 105.8(4)
N4A C8A C7A 111.2(4)
C13C C9A C13A 112.1(18)
C13C C9A C6A 121.2(16)
C13A C9A C6A 126.4(7)
C13C C9A S10C 110.1(17)
C6A C9A S10C 128.6(6)
C13A C9A S10A 110.1(7)
C6A C9A S10A 123.5(3)
S10C C9A S10A 107.5(5)
C9A S10A C11A 93.0(3)
C12A C11A S10A 112.8(5)
C11A C12A C13A 109.9(8)
C9A C13A C12A 114.2(12)
C9A S10C C11C 93.0(11)
C12C C11C S10C 109.5(19)
C13C C12C C11C 111(2)
C12C C13C C9A 116(3)
C18A N14A N15A 105.2(3)
C18A N14A Zn1A 125.1(3)
N15A N14A Zn1A 128.5(3)
N14A N15A C16A 111.9(3)
N15A C16A C17A 106.3(3)
N15A C16A C19A 120.9(4)
C17A C16A C19A 132.8(4)
C16A C17A C18A 105.9(4)
N14A C18A C17A 110.6(4)
C23A C19A C16A 128.6(4)
C23A C19A S20A 111.2(3)
C16A C19A S20A 120.1(3)
C21A S20A C19A 91.3(2)
C22A C21A S20A 112.1(3)
C21A C22A C23A 113.1(4)
C19A C23A C22A 112.3(4)
N4B Zn1B N14B 120.73(14)
N4B Zn1B Cl3B 107.41(10)
N14B Zn1B Cl3B 107.03(10)
N4B Zn1B Cl2B 102.10(10)
N14B Zn1B Cl2B 105.60(10)
Cl3B Zn1B Cl2B 114.26(4)
C8B N4B N5B 104.8(3)
C8B N4B Zn1B 124.2(3)
N5B N4B Zn1B 128.7(2)
C6B N5B N4B 112.0(3)
N5B C6B C7B 106.1(4)
N5B C6B C9B 121.8(4)
C7B C6B C9B 132.1(4)
C6B C7B C8B 105.6(4)
N4B C8B C7B 111.5(4)
C13D C9B C13B 122(2)
C13D C9B C6B 112(2)
C13B C9B C6B 125.7(6)
C13D C9B S10D 116(2)
C6B C9B S10D 132.1(7)
C13B C9B S10B 111.8(6)
C6B C9B S10B 122.4(4)
S10D C9B S10B 105.5(7)
C9B S10B C11B 93.4(3)
C12B C11B S10B 112.4(5)
C11B C12B C13B 110.8(7)
C9B C13B C12B 111.5(10)
C9B S10D C11D 90.9(14)
C12D C11D S10D 115(3)
C11D C12D C13D 107(3)
C9B C13D C12D 111(3)
C18B N14B N15B 105.1(3)
C18B N14B Zn1B 125.0(3)
N15B N14B Zn1B 129.1(3)
C16B N15B N14B 111.7(3)
N15B C16B C17B 106.3(4)
N15B C16B C19B 121.3(4)
C17B C16B C19B 132.3(4)
C16B C17B C18B 106.2(4)
N14B C18B C17B 110.7(4)
C23B C19B C16B 129.2(4)
C23B C19B S20B 110.9(3)
C16B C19B S20B 119.8(3)
C21B S20B C19B 91.8(2)
C22B C21B S20B 112.3(3)
C21B C22B C23B 112.4(4)
C19B C23B C22B 112.6(4)

loop_
_geom_bond_atom_site_label_1
_geom_bond_atom_site_label_2
_geom_bond_distance
Zn1A N4A 2.029(3)
Zn1A N14A 2.038(3)
Zn1A Cl3A 2.2322(11)
Zn1A Cl2A 2.3506(11)
N4A C8A 1.348(5)
N4A N5A 1.375(4)
N5A C6A 1.366(5)
C6A C7A 1.392(6)
C6A C9A 1.458(6)
C7A C8A 1.401(6)
C9A C13C 1.382(17)
C9A C13A 1.385(12)
C9A S10C 1.624(10)
C9A S10A 1.725(5)
S10A C11A 1.739(7)
C11A C12A 1.371(9)
C12A C13A 1.477(16)
S10C C11C 1.699(18)
C11C C12C 1.395(13)
C12C C13C 1.30(4)
N14A C18A 1.349(5)
N14A N15A 1.365(4)
N15A C16A 1.367(5)
C16A C17A 1.387(6)
C16A C19A 1.478(5)
C17A C18A 1.407(5)
C19A C23A 1.376(6)
C19A S20A 1.742(4)
S20A C21A 1.727(5)
C21A C22A 1.357(6)
C22A C23A 1.425(5)
Zn1B N4B 2.021(4)
Zn1B N14B 2.026(3)
Zn1B Cl3B 2.2279(12)
Zn1B Cl2B 2.3469(11)
N4B C8B 1.347(5)
N4B N5B 1.370(4)
N5B C6B 1.367(5)
C6B C7B 1.397(6)
C6B C9B 1.457(6)
C7B C8B 1.400(6)
C9B C13D 1.365(19)
C9B C13B 1.378(11)
C9B S10D 1.601(13)
C9B S10B 1.718(5)
S10B C11B 1.721(7)
C11B C12B 1.373(8)
C12B C13B 1.510(13)
S10D C11D 1.691(19)
C11D C12D 1.384(14)
C12D C13D 1.45(5)
N14B C18B 1.359(5)
N14B N15B 1.380(4)
N15B C16B 1.374(5)
C16B C17B 1.395(6)
C16B C19B 1.469(5)
C17B C18B 1.408(6)
C19B C23B 1.379(6)
C19B S20B 1.740(4)
S20B C21B 1.720(5)
C21B C22B 1.364(7)
C22B C23B 1.434(6)

loop_
_geom_hbond_atom_site_label_D
_geom_hbond_atom_site_label_H
_geom_hbond_atom_site_label_A
_geom_hbond_distance_DH
_geom_hbond_distance_HA
_geom_hbond_distance_DA
_geom_hbond_angle_DHA
_geom_hbond_site_symmetry_A
N5A H5A Cl2B 0.88 2.34 3.216(3) 170.4 .
C7A H7A Cl3B 0.95 2.78 3.662(4) 155.1 2_556
N15A H15A Cl2B 0.88 2.37 3.230(4) 167.1 .
N5B H5B Cl2A 0.88 2.38 3.247(3) 169.1 .
C7B H7B Cl3A 0.95 2.75 3.684(4) 167.5 2_646
N15B H15B Cl2A 0.88 2.37 3.240(3) 168.2 .
